data_4503116
loop_
_publ_author_name
'Ergaz, Itzhak'
'Toscano, Rub\'en Alfredo'
'Delgado, Guillermo'
'Steinberg, Avital'
'Glaser, Robert'

_publ_section_title
;
 The Effect of Environment on Molecular Structure: The Crystalline-State
 Stereochemistry ofN-Methylated Adamantane 1,3-Diammonium Salts
;
_journal_issue 4
_journal_name_full 'Crystal Growth &amp; Design'
_journal_page_first 1399
_journal_paper_doi 10.1021/cg0704908
_journal_volume 8
_journal_year 2008
_chemical_formula_moiety 'C14 H28 N2, H2 O, 2(Cl)'
_chemical_formula_sum 'C14 H30 Cl2 N2 O'
_chemical_formula_weight 313.30
_chemical_name_systematic
; 
N,N,N',N'-tetramethyl-1,3-diaminoadamantane dihydrochloride monohydrate
;
_space_group_IT_number 15
_symmetry_cell_setting monoclinic
_symmetry_space_group_name_Hall '-C 2yc'
_symmetry_space_group_name_H-M 'C 1 2/c 1'
_atom_sites_solution_hydrogens geom
_atom_sites_solution_primary direct
_atom_sites_solution_secondary difmap
_audit_creation_method SHELXL-97
_cell_angle_alpha 90.00
_cell_angle_beta 120.173(2)
_cell_angle_gamma 90.00
_cell_formula_units_Z 8
_cell_length_a 17.482(2)
_cell_length_b 22.194(2)
_cell_length_c 9.6600(10)
_cell_measurement_reflns_used 5563
_cell_measurement_temperature 173(2)
_cell_measurement_theta_max 25.35
_cell_measurement_theta_min 2.30
_cell_volume 3240.2(6)
_computing_cell_refinement 'SMART V 5.625 (Bruker, 1999)'
_computing_data_collection 'SMART V 5.625 (Bruker, 1999)'
_computing_data_reduction 'SAINT V 6.23C (Bruker, 1999)'
_computing_molecular_graphics 'SHELXTL V 6.12 (Sheldrick, 2000)'
_computing_publication_material 'SHELXTL V 6.12 (Sheldrick, 2000)'
_computing_structure_refinement 'SHELXTL V 6.12 (Sheldrick, 2000)'
_computing_structure_solution 'SHELXTL V 6.12 (Sheldrick, 2000)'
_diffrn_ambient_temperature 173(2)
_diffrn_detector_area_resol_mean 0.661
_diffrn_measured_fraction_theta_full 0.997
_diffrn_measured_fraction_theta_max 0.997
_diffrn_measurement_device_type 'Bruker Smart Apex CCD diffractometer'
_diffrn_measurement_method \w-scans
_diffrn_radiation_monochromator graphite
_diffrn_radiation_source 'fine-focus sealed tube'
_diffrn_radiation_type MoK\a
_diffrn_radiation_wavelength 0.71073
_diffrn_reflns_av_R_equivalents 0.0310
_diffrn_reflns_av_sigmaI/netI 0.0341
_diffrn_reflns_limit_h_max 20
_diffrn_reflns_limit_h_min -21
_diffrn_reflns_limit_k_max 26
_diffrn_reflns_limit_k_min -26
_diffrn_reflns_limit_l_max 11
_diffrn_reflns_limit_l_min -11
_diffrn_reflns_number 9019
_diffrn_reflns_theta_full 25.35
_diffrn_reflns_theta_max 25.35
_diffrn_reflns_theta_min 1.63
_diffrn_standards_decay_% 0
_exptl_absorpt_coefficient_mu 0.397
_exptl_absorpt_correction_T_max 0.944
_exptl_absorpt_correction_T_min 0.865
_exptl_absorpt_correction_type multi-scan
_exptl_absorpt_process_details '(Sheldrick, 2004)'
_exptl_crystal_colour colorless
_exptl_crystal_density_diffrn 1.284
_exptl_crystal_density_method 'not measured'
_exptl_crystal_description block
_exptl_crystal_F_000 1360
_exptl_crystal_size_max 0.358
_exptl_crystal_size_mid 0.284
_exptl_crystal_size_min 0.146
_refine_diff_density_max 0.406
_refine_diff_density_min -0.299
_refine_diff_density_rms 0.080
_refine_ls_extinction_method none
_refine_ls_goodness_of_fit_ref 1.038
_refine_ls_hydrogen_treatment mixed
_refine_ls_matrix_type full
_refine_ls_number_parameters 192
_refine_ls_number_reflns 2970
_refine_ls_number_restraints 7
_refine_ls_restrained_S_all 1.039
_refine_ls_R_factor_all 0.0399
_refine_ls_R_factor_gt 0.0358
_refine_ls_shift/su_max 0.001
_refine_ls_shift/su_mean 0.000
_refine_ls_structure_factor_coef Fsqd
_refine_ls_weighting_details 'calc w=1/[\s^2^(Fo^2^)+(0.0488P)^2^+1.8944P] where P=(Fo^2^+2Fc^2^)/3'
_refine_ls_weighting_scheme calc
_refine_ls_wR_factor_gt 0.0870
_refine_ls_wR_factor_ref 0.0897
_reflns_number_gt 2688
_reflns_number_total 2970
_reflns_threshold_expression >2sigma(I)
_cod_data_source_file cg0704908-file008.cif
_cod_data_source_block 276DLG05
_cod_depositor_comments
;
The following automatic conversions were performed:

'_symmetry_cell_setting' value 'Monoclinic' changed to 'monoclinic'
according to /home/saulius/struct/CIF-dictionaries/cif_core.dic
dictionary named 'cif_core.dic' version 2.4.1 from 2010-06-29.

Automatic conversion script
Id: cif_fix_values 1715 2011-07-08 13:25:40Z adriana 
;
_cod_original_sg_symbol_H-M 'C 2/c'
_cod_database_code 4503116

loop_
_symmetry_equiv_pos_as_xyz
'x, y, z'
'-x, y, -z+1/2'
'x+1/2, y+1/2, z'
'-x+1/2, y+1/2, -z+1/2'
'-x, -y, -z'
'x, -y, z-1/2'
'-x+1/2, -y+1/2, -z'
'x+1/2, -y+1/2, z-1/2'

loop_
_atom_site_label
_atom_site_type_symbol
_atom_site_fract_x
_atom_site_fract_y
_atom_site_fract_z
_atom_site_U_iso_or_equiv
_atom_site_adp_type
_atom_site_occupancy
_atom_site_symmetry_multiplicity
_atom_site_calc_flag
_atom_site_refinement_flags
_atom_site_disorder_assembly
_atom_site_disorder_group
Cl1 Cl 1.08612(3) 0.258645(19) 0.59812(5) 0.02978(14) Uani 1 1 d . . .
Cl2 Cl 0.63422(3) 0.565951(17) 0.14371(5) 0.02646(13) Uani 1 1 d . . .
N1 N 0.88249(9) 0.26400(6) 0.38217(16) 0.0209(3) Uani 1 1 d D . .
H1 H 0.9386(12) 0.2631(8) 0.439(2) 0.031 Uiso 1 1 d D . .
N2 N 0.64705(8) 0.42658(6) 0.15465(15) 0.0194(3) Uani 1 1 d D . .
H2 H 0.6468(12) 0.4645(8) 0.153(2) 0.029 Uiso 1 1 d D . .
C1 C 0.86038(10) 0.33129(6) 0.37665(17) 0.0182(3) Uani 1 1 d . . .
C2 C 0.76150(9) 0.34305(6) 0.26275(17) 0.0175(3) Uani 1 1 d . . .
H2A H 0.7258 0.3200 0.2978 0.021 Uiso 1 1 calc R . .
H2B H 0.7444 0.3302 0.1528 0.021 Uiso 1 1 calc R . .
C3 C 0.74506(9) 0.41084(7) 0.26570(17) 0.0176(3) Uani 1 1 d . . .
C4 C 0.77155(10) 0.43104(7) 0.43554(18) 0.0210(3) Uani 1 1 d . . .
H4A H 0.7593 0.4746 0.4357 0.025 Uiso 1 1 calc R . .
H4B H 0.7365 0.4087 0.4733 0.025 Uiso 1 1 calc R . .
C5 C 0.87017(10) 0.41895(7) 0.54754(19) 0.0238(3) Uani 1 1 d . . .
H5 H 0.8872 0.4318 0.6586 0.029 Uiso 1 1 calc R . .
C6 C 0.92489(11) 0.45395(8) 0.4920(2) 0.0309(4) Uani 1 1 d . . .
H6A H 0.9143 0.4977 0.4932 0.037 Uiso 1 1 calc R . .
H6B H 0.9887 0.4461 0.5648 0.037 Uiso 1 1 calc R . .
C7 C 0.89793(11) 0.43384(7) 0.3227(2) 0.0266(4) Uani 1 1 d . . .
H7 H 0.9335 0.4567 0.2853 0.032 Uiso 1 1 calc R . .
C8 C 0.91547(10) 0.36616(7) 0.3200(2) 0.0242(4) Uani 1 1 d . . .
H8A H 0.8988 0.3535 0.2101 0.029 Uiso 1 1 calc R . .
H8B H 0.9792 0.3575 0.3915 0.029 Uiso 1 1 calc R . .
C9 C 0.88711(10) 0.35110(7) 0.54678(18) 0.0211(3) Uani 1 1 d . . .
H9A H 0.9506 0.3423 0.6200 0.025 Uiso 1 1 calc R . .
H9B H 0.8523 0.3285 0.5846 0.025 Uiso 1 1 calc R . .
C10 C 0.79937(10) 0.44635(7) 0.20855(19) 0.0226(3) Uani 1 1 d . . .
H10A H 0.7826 0.4339 0.0985 0.027 Uiso 1 1 calc R . .
H10B H 0.7874 0.4900 0.2074 0.027 Uiso 1 1 calc R . .
C11 C 0.84674(12) 0.22463(7) 0.4623(2) 0.0295(4) Uani 1 1 d . . .
H11A H 0.7821 0.2278 0.4055 0.044 Uiso 1 1 calc R . .
H11B H 0.8710 0.2376 0.5736 0.044 Uiso 1 1 calc R . .
H11C H 0.8638 0.1827 0.4601 0.044 Uiso 1 1 calc R . .
C12 C 0.85900(13) 0.23661(8) 0.2248(2) 0.0335(4) Uani 1 1 d . . .
H12A H 0.8844 0.1961 0.2419 0.050 Uiso 1 1 calc R . .
H12B H 0.8826 0.2616 0.1713 0.050 Uiso 1 1 calc R . .
H12C H 0.7945 0.2341 0.1577 0.050 Uiso 1 1 calc R . .
C13 C 0.60908(11) 0.40685(8) -0.01510(19) 0.0284(4) Uani 1 1 d . . .
H13A H 0.6027 0.3629 -0.0213 0.043 Uiso 1 1 calc R . .
H13B H 0.6486 0.4191 -0.0544 0.043 Uiso 1 1 calc R . .
H13C H 0.5510 0.4256 -0.0811 0.043 Uiso 1 1 calc R . .
C14 C 0.58612(10) 0.40666(8) 0.2123(2) 0.0273(4) Uani 1 1 d . . .
H14A H 0.5254 0.4188 0.1346 0.041 Uiso 1 1 calc R . .
H14B H 0.6041 0.4254 0.3161 0.041 Uiso 1 1 calc R . .
H14C H 0.5889 0.3627 0.2239 0.041 Uiso 1 1 calc R . .
O1 O 0.8379(2) 0.60643(15) 0.3978(3) 0.0550(9) Uani 0.842(9) 1 d PD A 1
O1B O 0.8102(11) 0.6272(7) 0.4127(17) 0.0550(9) Uani 0.158(9) 1 d PD A 2
H1A H 0.7830(14) 0.6034(12) 0.326(3) 0.083 Uiso 1 1 d D . .
H1B H 0.8488(18) 0.6440(9) 0.389(3) 0.083 Uiso 1 1 d D . .

loop_
_atom_site_aniso_label
_atom_site_aniso_U_11
_atom_site_aniso_U_22
_atom_site_aniso_U_33
_atom_site_aniso_U_23
_atom_site_aniso_U_13
_atom_site_aniso_U_12
Cl1 0.0237(2) 0.0288(2) 0.0313(2) 0.00244(16) 0.00971(19) 0.00717(16)
Cl2 0.0279(2) 0.0215(2) 0.0305(2) 0.00275(15) 0.01518(19) 0.00348(15)
N1 0.0200(7) 0.0201(7) 0.0215(7) 0.0012(5) 0.0095(6) 0.0030(5)
N2 0.0181(7) 0.0186(7) 0.0205(7) 0.0014(5) 0.0090(6) 0.0019(5)
C1 0.0179(8) 0.0161(7) 0.0211(7) 0.0017(6) 0.0102(6) 0.0006(6)
C2 0.0158(7) 0.0174(7) 0.0184(7) -0.0008(6) 0.0078(6) -0.0014(6)
C3 0.0149(7) 0.0173(7) 0.0198(7) 0.0020(6) 0.0082(6) 0.0019(6)
C4 0.0230(8) 0.0186(8) 0.0209(8) -0.0032(6) 0.0106(7) 0.0004(6)
C5 0.0235(8) 0.0215(8) 0.0207(8) -0.0031(6) 0.0068(7) -0.0009(6)
C6 0.0216(9) 0.0223(8) 0.0375(10) -0.0014(7) 0.0065(8) -0.0055(7)
C7 0.0192(8) 0.0235(8) 0.0382(10) 0.0081(7) 0.0153(7) -0.0023(6)
C8 0.0182(8) 0.0278(9) 0.0293(9) 0.0070(7) 0.0140(7) 0.0033(6)
C9 0.0199(8) 0.0208(8) 0.0191(8) 0.0013(6) 0.0071(6) 0.0002(6)
C10 0.0227(8) 0.0200(8) 0.0277(8) 0.0057(6) 0.0145(7) 0.0010(6)
C11 0.0410(10) 0.0172(8) 0.0361(9) 0.0035(7) 0.0237(8) 0.0009(7)
C12 0.0469(11) 0.0263(9) 0.0287(9) -0.0036(7) 0.0200(9) 0.0073(8)
C13 0.0231(8) 0.0379(10) 0.0197(8) -0.0008(7) 0.0075(7) 0.0040(7)
C14 0.0185(8) 0.0351(9) 0.0296(9) 0.0028(7) 0.0132(7) 0.0025(7)
O1 0.0456(14) 0.0436(15) 0.0509(10) 0.0139(10) 0.0057(10) -0.0068(11)
O1B 0.0456(14) 0.0436(15) 0.0509(10) 0.0139(10) 0.0057(10) -0.0068(11)

loop_
_atom_type_symbol
_atom_type_description
_atom_type_scat_dispersion_real
_atom_type_scat_dispersion_imag
_atom_type_scat_source
C C 0.0033 0.0016 'International Tables Vol C Tables 4.2.6.8 and 6.1.1.4'
H H 0.0000 0.0000 'International Tables Vol C Tables 4.2.6.8 and 6.1.1.4'
N N 0.0061 0.0033 'International Tables Vol C Tables 4.2.6.8 and 6.1.1.4'
O O 0.0106 0.0060 'International Tables Vol C Tables 4.2.6.8 and 6.1.1.4'
Cl Cl 0.1484 0.1585 'International Tables Vol C Tables 4.2.6.8 and 6.1.1.4'

loop_
_geom_angle_atom_site_label_1
_geom_angle_atom_site_label_2
_geom_angle_atom_site_label_3
_geom_angle
C12 N1 C11 108.45(13)
C12 N1 C1 115.18(12)
C11 N1 C1 114.98(12)
C13 N2 C14 108.41(12)
C13 N2 C3 115.11(12)
C14 N2 C3 115.21(12)
C9 C1 C8 109.30(12)
C9 C1 C2 110.31(12)
C8 C1 C2 109.95(12)
C9 C1 N1 107.84(11)
C8 C1 N1 108.08(12)
C2 C1 N1 111.29(12)
C1 C2 C3 107.90(11)
C4 C3 C10 109.06(12)
C4 C3 C2 110.40(12)
C10 C3 C2 109.96(12)
C4 C3 N2 108.18(11)
C10 C3 N2 107.85(12)
C2 C3 N2 111.31(12)
C5 C4 C3 109.44(12)
C6 C5 C4 110.20(13)
C6 C5 C9 109.97(14)
C4 C5 C9 108.68(12)
C7 C6 C5 108.57(13)
C6 C7 C10 110.40(14)
C6 C7 C8 110.36(14)
C10 C7 C8 109.06(13)
C1 C8 C7 108.71(12)
C1 C9 C5 109.36(12)
C7 C10 C3 108.84(12)

loop_
_geom_bond_atom_site_label_1
_geom_bond_atom_site_label_2
_geom_bond_distance
N1 C12 1.491(2)
N1 C11 1.496(2)
N1 C1 1.5368(19)
N2 C13 1.492(2)
N2 C14 1.495(2)
N2 C3 1.5366(18)
C1 C9 1.530(2)
C1 C8 1.535(2)
C1 C2 1.535(2)
C2 C3 1.535(2)
C3 C4 1.531(2)
C3 C10 1.534(2)
C4 C5 1.530(2)
C5 C6 1.524(2)
C5 C9 1.535(2)
C6 C7 1.523(3)
C7 C10 1.534(2)
C7 C8 1.536(2)

loop_
_geom_hbond_atom_site_label_D
_geom_hbond_atom_site_label_H
_geom_hbond_atom_site_label_A
_geom_hbond_distance_DH
_geom_hbond_distance_HA
_geom_hbond_distance_DA
_geom_hbond_angle_DHA
N1 H1 Cl1 0.850(17) 2.245(18) 3.0940(15) 177.3(19)
N2 H2 Cl2 0.842(17) 2.260(18) 3.0993(14) 175.3(17)

loop_
_geom_torsion_atom_site_label_1
_geom_torsion_atom_site_label_2
_geom_torsion_atom_site_label_3
_geom_torsion_atom_site_label_4
_geom_torsion
C12 N1 C1 C9 178.86(13)
C11 N1 C1 C9 51.64(17)
C12 N1 C1 C8 -63.09(17)
C11 N1 C1 C8 169.69(13)
C12 N1 C1 C2 57.75(17)
C11 N1 C1 C2 -69.48(16)
C9 C1 C2 C3 59.76(15)
C8 C1 C2 C3 -60.85(15)
N1 C1 C2 C3 179.42(11)
C1 C2 C3 C4 -59.65(15)
C1 C2 C3 C10 60.73(15)
C1 C2 C3 N2 -179.81(11)
C13 N2 C3 C4 -176.92(13)
C14 N2 C3 C4 -49.61(16)
C13 N2 C3 C10 65.24(16)
C14 N2 C3 C10 -167.45(13)
C13 N2 C3 C2 -55.46(16)
C14 N2 C3 C2 71.85(16)
C10 C3 C4 C5 -60.02(16)
C2 C3 C4 C5 60.89(16)
N2 C3 C4 C5 -177.08(12)
C3 C4 C5 C6 60.35(16)
C3 C4 C5 C9 -60.21(16)
C4 C5 C6 C7 -59.73(17)
C9 C5 C6 C7 60.05(17)
C5 C6 C7 C10 60.12(17)
C5 C6 C7 C8 -60.52(17)
C9 C1 C8 C7 -59.82(16)
C2 C1 C8 C7 61.40(16)
N1 C1 C8 C7 -176.93(12)
C6 C7 C8 C1 60.63(17)
C10 C7 C8 C1 -60.81(17)
C8 C1 C9 C5 60.00(16)
C2 C1 C9 C5 -61.01(16)
N1 C1 C9 C5 177.27(12)
C6 C5 C9 C1 -60.38(16)
C4 C5 C9 C1 60.32(16)
C6 C7 C10 C3 -60.66(17)
C8 C7 C10 C3 60.76(17)
C4 C3 C10 C7 59.91(16)
C2 C3 C10 C7 -61.27(16)
N2 C3 C10 C7 177.18(12)
